data_7028410
loop_
_publ_author_name
'Manna, Cesar M.'
'Nassar, Mostafa Y.'
'Tofan, Daniel'
'Chakarawet, Khetpakorn'
'Cummins, Christopher C.'

_publ_section_title
;
 Facile synthesis of mononuclear early transition-metal complexes of
 \k3cyclo-tetrametaphosphate ([P4O12]4-) and cyclo-trimetaphosphate
 ([P3O9]3-.
;
_journal_issue 4
_journal_name_full 'Dalton transactions (Cambridge, England : 2003)'
_journal_page_first 1509
_journal_page_last 1518
_journal_paper_doi 10.1039/c3dt52526k
_journal_volume 43
_journal_year 2014
_chemical_formula_sum 'C49 H110 Cl3 Mo N3 O14 P4'
_chemical_formula_weight 1291.57
_chemical_name_systematic
;
?
;
_space_group_IT_number 14
_symmetry_cell_setting monoclinic
_symmetry_space_group_name_Hall '-P 2ybc'
_symmetry_space_group_name_H-M 'P 1 21/c 1'
_atom_sites_solution_hydrogens geom
_atom_sites_solution_primary direct
_atom_sites_solution_secondary difmap
_audit_creation_method SHELXL-97
_cell_angle_alpha 90.00
_cell_angle_beta 99.933(3)
_cell_angle_gamma 90.00
_cell_formula_units_Z 4
_cell_length_a 12.722(2)
_cell_length_b 23.246(4)
_cell_length_c 23.461(4)
_cell_measurement_reflns_used 9949
_cell_measurement_temperature 100(2)
_cell_measurement_theta_max 30.43
_cell_measurement_theta_min 2.39
_cell_volume 6834(2)
_computing_cell_refinement 'SAINT 7.46A (Bruker-AXS, 2011)'
_computing_data_collection 'APEX2 v2011.4.0 (Bruker-AXS, 2011)'
_computing_data_reduction 'SAINT 7.46A (Bruker-AXS, 2011)'
_computing_molecular_graphics 'Bruker SHELXTL'
_computing_publication_material 'Bruker SHELXTL'
_computing_structure_refinement 'SHELXL-97 (Sheldrick, 2008)'
_computing_structure_solution 'SHELXS-97 (Sheldrick, 2008)'
_diffrn_ambient_temperature 100(2)
_diffrn_detector_area_resol_mean 8.3
_diffrn_measured_fraction_theta_full 0.998
_diffrn_measured_fraction_theta_max 0.998
_diffrn_measurement_device_type 'Bruker Smart APEX CCD'
_diffrn_measurement_method '\f and \w scans'
_diffrn_radiation_monochromator graphite
_diffrn_radiation_source 'fine-focus sealed tube'
_diffrn_radiation_type MoK\a
_diffrn_radiation_wavelength 0.71073
_diffrn_reflns_av_R_equivalents 0.0476
_diffrn_reflns_av_sigmaI/netI 0.0305
_diffrn_reflns_limit_h_max 18
_diffrn_reflns_limit_h_min -18
_diffrn_reflns_limit_k_max 33
_diffrn_reflns_limit_k_min -33
_diffrn_reflns_limit_l_max 33
_diffrn_reflns_limit_l_min -33
_diffrn_reflns_number 160859
_diffrn_reflns_theta_full 30.51
_diffrn_reflns_theta_max 30.51
_diffrn_reflns_theta_min 1.24
_exptl_absorpt_coefficient_mu 0.458
_exptl_absorpt_correction_T_max 0.9775
_exptl_absorpt_correction_T_min 0.8749
_exptl_absorpt_correction_type multi-scan
_exptl_absorpt_process_details 'SADABS (Sheldrick, 2009)'
_exptl_crystal_colour colourless
_exptl_crystal_density_diffrn 1.255
_exptl_crystal_density_method 'not measured'
_exptl_crystal_description Plate
_exptl_crystal_F_000 2760
_exptl_crystal_size_max 0.30
_exptl_crystal_size_mid 0.30
_exptl_crystal_size_min 0.05
_refine_diff_density_max 1.199
_refine_diff_density_min -0.643
_refine_diff_density_rms 0.086
_refine_ls_extinction_method none
_refine_ls_goodness_of_fit_ref 1.048
_refine_ls_hydrogen_treatment constr
_refine_ls_matrix_type full
_refine_ls_number_parameters 966
_refine_ls_number_reflns 20812
_refine_ls_number_restraints 1129
_refine_ls_restrained_S_all 1.039
_refine_ls_R_factor_all 0.0921
_refine_ls_R_factor_gt 0.0668
_refine_ls_shift/su_max 0.003
_refine_ls_shift/su_mean 0.000
_refine_ls_structure_factor_coef Fsqd
_refine_ls_weighting_details 'calc w=1/[\s^2^(Fo^2^)+(0.0853P)^2^+9.7483P] where P=(Fo^2^+2Fc^2^)/3'
_refine_ls_weighting_scheme calc
_refine_ls_wR_factor_gt 0.1730
_refine_ls_wR_factor_ref 0.1939
_reflns_number_gt 15427
_reflns_number_total 20812
_reflns_threshold_expression >2sigma(I)
_cod_data_source_file c3dt52526k.txt
_cod_data_source_block 12053-final
_cod_depositor_comments
;
The following automatic conversions were performed:

'_symmetry_cell_setting' value 'Monoclinic' changed to 'monoclinic'
according to
/usr/data/users/saulius/automatic-downloads/current/RSC/lib/dictionaries/cif_core.dic
dictionary named 'cif_core.dic' version 2.4.2 from 2011-04-26.

Automatic conversion script
Id: cif_fix_values 2281 2013-09-26 08:29:07Z andrius 
;
_cod_original_sg_symbol_H-M P2(1)/c
_cod_database_code 7028410

loop_
_symmetry_equiv_pos_as_xyz
'x, y, z'
'-x, y+1/2, -z+1/2'
'-x, -y, -z'
'x, -y-1/2, z-1/2'

loop_
_atom_site_label
_atom_site_type_symbol
_atom_site_fract_x
_atom_site_fract_y
_atom_site_fract_z
_atom_site_U_iso_or_equiv
_atom_site_adp_type
_atom_site_occupancy
_atom_site_symmetry_multiplicity
_atom_site_calc_flag
_atom_site_refinement_flags
_atom_site_disorder_assembly
_atom_site_disorder_group
P1 P 0.57386(6) 0.24053(3) 0.31142(3) 0.03364(15) Uani 1 1 d U . .
P2 P 0.58788(6) 0.36580(3) 0.30086(3) 0.03306(15) Uani 1 1 d U . .
P3 P 0.49142(8) 0.33580(3) 0.18427(3) 0.04269(19) Uani 1 1 d U . .
Mo1 Mo 0.34487(3) 0.308754(18) 0.29564(2) 0.03369(12) Uani 0.8469(18) 1 d PU A 1
O1M O 0.3115(5) 0.3186(3) 0.3656(3) 0.0526(15) Uani 0.8469(18) 1 d PU A 1
O2M O 0.2539(2) 0.25970(12) 0.26501(14) 0.0454(6) Uani 0.8469(18) 1 d PU A 1
Cl1 Cl 0.25091(8) 0.39242(4) 0.25627(5) 0.0486(3) Uani 0.8469(18) 1 d PU A 1
P4 P 0.62632(14) 0.23038(7) 0.19409(9) 0.0379(3) Uani 0.8469(18) 1 d PU A 1
O1 O 0.46127(18) 0.25063(9) 0.32279(10) 0.0322(4) Uani 0.8469(18) 1 d PU A 1
O2 O 0.4789(5) 0.3667(3) 0.3182(2) 0.0299(10) Uani 0.8469(18) 1 d PU A 1
O3 O 0.4106(2) 0.30847(9) 0.21679(10) 0.0352(4) Uani 0.8469(18) 1 d PU A 1
O12 O 0.6334(7) 0.3016(3) 0.3114(3) 0.0334(11) Uani 0.8469(18) 1 d PU A 1
O23 O 0.5717(4) 0.3715(2) 0.2302(2) 0.0379(10) Uani 0.8469(18) 1 d PU A 1
O14 O 0.5613(2) 0.21756(9) 0.24862(10) 0.0301(4) Uani 0.8469(18) 1 d PU A 1
O34 O 0.5646(3) 0.28622(11) 0.16680(14) 0.0412(7) Uani 0.8469(18) 1 d PU A 1
O11 O 0.6392(3) 0.20135(15) 0.35400(14) 0.0428(7) Uani 0.8469(18) 1 d PU A 1
O22 O 0.6704(5) 0.4080(2) 0.3279(3) 0.0414(10) Uani 0.8469(18) 1 d PU A 1
O33 O 0.4518(3) 0.37064(12) 0.13362(13) 0.0511(7) Uani 0.8469(18) 1 d PU A 1
O43 O 0.5984(4) 0.1822(2) 0.1537(3) 0.0461(12) Uani 0.8469(18) 1 d PU A 1
O44 O 0.7365(2) 0.24242(15) 0.21765(16) 0.0602(8) Uani 0.8469(18) 1 d PU A 1
Mo1A Mo 0.33358(14) 0.32946(12) 0.26624(16) 0.0458(9) Uani 0.1531(18) 1 d PU A 2
Cl1A Cl 0.2975(9) 0.3070(6) 0.3540(6) 0.047(2) Uani 0.1531(18) 1 d PU A 2
O1N O 0.2284(16) 0.3837(8) 0.2740(9) 0.0486(3) Uani 0.1531(18) 1 d PU A 2
O2N O 0.2486(13) 0.2835(10) 0.2264(10) 0.067(4) Uani 0.1531(18) 1 d PU A 2
P4A P 0.6044(9) 0.2221(5) 0.1884(6) 0.0379(3) Uani 0.1531(18) 1 d PU A 2
O1A O 0.4516(10) 0.2609(5) 0.2776(7) 0.042(3) Uani 0.1531(18) 1 d PU A 2
O2A O 0.473(3) 0.3755(17) 0.3062(16) 0.031(4) Uani 0.1531(18) 1 d PU A 2
O3A O 0.4002(13) 0.3525(8) 0.1960(7) 0.056(3) Uani 0.1531(18) 1 d PU A 2
O12A O 0.624(4) 0.3011(18) 0.3245(14) 0.026(4) Uani 0.1531(18) 1 d PU A 2
O23A O 0.592(2) 0.3618(11) 0.2403(13) 0.029(3) Uani 0.1531(18) 1 d PU A 2
O14A O 0.6221(14) 0.2245(6) 0.2511(6) 0.037(3) Uani 0.1531(18) 1 d PU A 2
O34A O 0.5163(13) 0.2792(8) 0.1705(8) 0.042(3) Uani 0.1531(18) 1 d PU A 2
O11A O 0.5855(17) 0.2018(8) 0.3483(9) 0.048(4) Uani 0.1531(18) 1 d PU A 2
O22A O 0.658(3) 0.3981(16) 0.3185(18) 0.052(6) Uani 0.1531(18) 1 d PU A 2
O33A O 0.524(2) 0.3798(7) 0.1311(8) 0.074(6) Uani 0.1531(18) 1 d PU A 2
O43A O 0.558(2) 0.1792(13) 0.1508(14) 0.037(5) Uani 0.1531(18) 1 d PU A 2
O44A O 0.7202(13) 0.2683(7) 0.1786(9) 0.058(4) Uani 0.1531(18) 1 d PU A 2
C1S C 0.1925(5) 0.3639(3) 0.1081(3) 0.0995(17) Uani 1 1 d DU . .
H1S1 H 0.2701 0.3662 0.1077 0.119 Uiso 1 1 calc R B 1
H1S2 H 0.1822 0.3546 0.1479 0.119 Uiso 1 1 calc R B 1
Cl1S Cl 0.1313(12) 0.4300(6) 0.0862(14) 0.323(10) Uani 0.439(17) 1 d PDU C 1
Cl2S Cl 0.1377(14) 0.3132(7) 0.0628(7) 0.276(9) Uani 0.439(17) 1 d PDU C 1
Cl1P Cl 0.1299(4) 0.4298(2) 0.10638(19) 0.115(2) Uani 0.561(17) 1 d PDU C 2
Cl2P Cl 0.1340(3) 0.31537(19) 0.05455(15) 0.0944(18) Uani 0.561(17) 1 d PDU C 2
N1 N 0.5639(3) 0.04722(11) 0.25279(14) 0.0547(7) Uani 1 1 d U . .
C111 C 0.5448(3) 0.00866(14) 0.19934(17) 0.0553(9) Uani 1 1 d U . .
H11A H 0.6032 -0.0200 0.2027 0.066 Uiso 1 1 calc R . .
H11B H 0.4773 -0.0127 0.1989 0.066 Uiso 1 1 calc R . .
C112 C 0.5385(5) 0.04004(17) 0.14198(19) 0.0811(15) Uani 1 1 d U . .
H11C H 0.6063 0.0608 0.1415 0.097 Uiso 1 1 calc R . .
H11D H 0.4804 0.0688 0.1381 0.097 Uiso 1 1 calc R . .
C113 C 0.5179(4) -0.00139(19) 0.0910(2) 0.0755(13) Uani 1 1 d U . .
H11E H 0.4568 -0.0263 0.0954 0.091 Uiso 1 1 calc R . .
H11F H 0.4973 0.0212 0.0550 0.091 Uiso 1 1 calc R . .
C114 C 0.6117(4) -0.0391(2) 0.0845(2) 0.0779(13) Uani 1 1 d U . .
H11G H 0.6751 -0.0151 0.0846 0.117 Uiso 1 1 calc R . .
H11H H 0.5959 -0.0602 0.0478 0.117 Uiso 1 1 calc R . .
H11I H 0.6251 -0.0664 0.1167 0.117 Uiso 1 1 calc R . .
C121 C 0.5694(4) 0.00783(15) 0.30607(17) 0.0615(10) Uani 1 1 d U . .
H12A H 0.4996 -0.0116 0.3041 0.074 Uiso 1 1 calc R . .
H12B H 0.6236 -0.0224 0.3041 0.074 Uiso 1 1 calc R . .
C122 C 0.5970(5) 0.03842(18) 0.36491(19) 0.0845(16) Uani 1 1 d U . .
H12C H 0.6712 0.0530 0.3698 0.101 Uiso 1 1 calc R . .
H12D H 0.5491 0.0719 0.3654 0.101 Uiso 1 1 calc R . .
C123 C 0.5863(5) -0.00082(19) 0.41512(19) 0.0841(15) Uani 1 1 d U . .
H12E H 0.6215 0.0173 0.4517 0.101 Uiso 1 1 calc R . .
H12F H 0.6232 -0.0376 0.4106 0.101 Uiso 1 1 calc R . .
C124 C 0.4681(6) -0.0130(3) 0.4186(3) 0.1037(18) Uani 1 1 d U . .
H12G H 0.4316 0.0233 0.4236 0.155 Uiso 1 1 calc R . .
H12H H 0.4642 -0.0383 0.4516 0.155 Uiso 1 1 calc R . .
H12I H 0.4335 -0.0318 0.3828 0.155 Uiso 1 1 calc R . .
C131 C 0.4765(4) 0.09150(15) 0.2503(2) 0.0631(10) Uani 1 1 d U . .
H13A H 0.4766 0.1158 0.2156 0.076 Uiso 1 1 calc R . .
H13B H 0.4935 0.1167 0.2847 0.076 Uiso 1 1 calc R . .
C132 C 0.3656(4) 0.06760(19) 0.2481(3) 0.0852(15) Uani 1 1 d U . .
H13C H 0.3613 0.0467 0.2844 0.102 Uiso 1 1 calc R . .
H13D H 0.3484 0.0404 0.2154 0.102 Uiso 1 1 calc R . .
C133 C 0.2856(5) 0.1180(3) 0.2404(4) 0.108(2) Uani 1 1 d U . .
H13E H 0.3021 0.1441 0.2741 0.130 Uiso 1 1 calc R . .
H13F H 0.2942 0.1401 0.2054 0.130 Uiso 1 1 calc R . .
C134 C 0.1743(6) 0.0985(5) 0.2348(5) 0.176(4) Uani 1 1 d U . .
H13G H 0.1521 0.0807 0.1968 0.264 Uiso 1 1 calc R . .
H13H H 0.1281 0.1315 0.2388 0.264 Uiso 1 1 calc R . .
H13I H 0.1685 0.0703 0.2651 0.264 Uiso 1 1 calc R . .
C141 C 0.6664(4) 0.08164(15) 0.25591(17) 0.0594(9) Uani 1 1 d U . .
H14A H 0.6594 0.1070 0.2216 0.071 Uiso 1 1 calc R . .
H14B H 0.6748 0.1066 0.2906 0.071 Uiso 1 1 calc R . .
C142 C 0.7657(4) 0.04591(18) 0.2586(2) 0.0752(13) Uani 1 1 d U E .
H14C H 0.7585 0.0205 0.2243 0.090 Uiso 1 1 calc R . .
H14D H 0.7755 0.0214 0.2936 0.090 Uiso 1 1 calc R . .
C143 C 0.8624(5) 0.0850(3) 0.2602(4) 0.113(2) Uani 1 1 d U . .
H14E H 0.8562 0.1054 0.2228 0.136 Uiso 1 1 calc R D 1
H14F H 0.8621 0.1142 0.2908 0.136 Uiso 1 1 calc R D 1
C144 C 0.9486(9) 0.0591(8) 0.2694(10) 0.218(11) Uani 0.592(13) 1 d PU E 1
H14G H 1.0071 0.0866 0.2702 0.327 Uiso 0.592(13) 1 calc PR E 1
H14H H 0.9507 0.0308 0.2387 0.327 Uiso 0.592(13) 1 calc PR E 1
H14I H 0.9562 0.0393 0.3068 0.327 Uiso 0.592(13) 1 calc PR E 1
C148 C 0.9021(10) 0.1104(6) 0.3197(8) 0.115(6) Uani 0.408(13) 1 d PU E 2
H14J H 0.9177 0.0793 0.3481 0.172 Uiso 0.408(13) 1 calc PR E 2
H14K H 0.8471 0.1356 0.3306 0.172 Uiso 0.408(13) 1 calc PR E 2
H14L H 0.9672 0.1327 0.3188 0.172 Uiso 0.408(13) 1 calc PR E 2
N2 N 0.5030(3) 0.26536(13) -0.00224(12) 0.0575(8) Uani 1 1 d U . .
C211 C 0.5564(4) 0.21769(16) -0.03259(15) 0.0569(9) Uani 1 1 d U G .
H21A H 0.4999 0.1926 -0.0537 0.068 Uiso 1 1 calc R . .
H21B H 0.5940 0.2357 -0.0616 0.068 Uiso 1 1 calc R . .
C212 C 0.6346(5) 0.18073(19) 0.00690(19) 0.0717(12) Uani 1 1 d U . .
H21C H 0.6960 0.2043 0.0253 0.086 Uiso 1 1 calc R G .
H21D H 0.5998 0.1642 0.0378 0.086 Uiso 1 1 calc R . .
C213 C 0.6729(4) 0.1331(2) -0.0280(2) 0.0752(12) Uani 1 1 d U G .
H21E H 0.7034 0.1503 -0.0602 0.090 Uiso 1 1 calc R . .
H21F H 0.6111 0.1092 -0.0451 0.090 Uiso 1 1 calc R . .
C214 C 0.7560(5) 0.0950(3) 0.0071(3) 0.1045(19) Uani 1 1 d U . .
H21G H 0.8194 0.1178 0.0223 0.157 Uiso 1 1 calc R G .
H21H H 0.7756 0.0641 -0.0175 0.157 Uiso 1 1 calc R . .
H21I H 0.7268 0.0782 0.0394 0.157 Uiso 1 1 calc R . .
C221 C 0.4400(4) 0.23992(19) 0.04157(17) 0.0678(11) Uani 1 1 d U G .
H22A H 0.4901 0.2186 0.0712 0.081 Uiso 1 1 calc R . .
H22B H 0.4099 0.2720 0.0614 0.081 Uiso 1 1 calc R . .
C222 C 0.3499(5) 0.1999(2) 0.0168(2) 0.0843(15) Uani 1 1 d U . .
H22C H 0.3770 0.1692 -0.0061 0.101 Uiso 1 1 calc R G .
H22D H 0.2940 0.2215 -0.0092 0.101 Uiso 1 1 calc R . .
C223 C 0.3031(6) 0.1733(3) 0.0668(3) 0.116(2) Uani 1 1 d U G .
H22E H 0.3601 0.1524 0.0928 0.139 Uiso 1 1 calc R . .
H22F H 0.2770 0.2045 0.0896 0.139 Uiso 1 1 calc R . .
C224 C 0.2135(8) 0.1328(4) 0.0464(5) 0.187(5) Uani 1 1 d U . .
H22G H 0.1770 0.1231 0.0787 0.280 Uiso 1 1 calc R G .
H22H H 0.2417 0.0976 0.0316 0.280 Uiso 1 1 calc R . .
H22I H 0.1628 0.1510 0.0155 0.280 Uiso 1 1 calc R . .
C231 C 0.5858(4) 0.30500(17) 0.03124(15) 0.0636(10) Uani 1 1 d U G .
H23A H 0.6340 0.2818 0.0600 0.076 Uiso 1 1 calc R . .
H23B H 0.5488 0.3328 0.0529 0.076 Uiso 1 1 calc R . .
C232 C 0.6540(4) 0.33877(18) -0.00525(17) 0.0689(11) Uani 1 1 d U . .
H23C H 0.6833 0.3120 -0.0314 0.083 Uiso 1 1 calc R G .
H23D H 0.6087 0.3673 -0.0294 0.083 Uiso 1 1 calc R . .
C233 C 0.7448(5) 0.3695(2) 0.0330(2) 0.0843(14) Uani 1 1 d U G .
H23E H 0.7867 0.3916 0.0087 0.101 Uiso 1 1 calc R F 1
H23F H 0.7155 0.3969 0.0586 0.101 Uiso 1 1 calc R F 1
C234 C 0.8074(12) 0.3323(6) 0.0648(6) 0.122(5) Uani 0.505(8) 1 d PU G 1
H23G H 0.7751 0.3208 0.0981 0.183 Uiso 0.505(8) 1 calc PR G 1
H23H H 0.8771 0.3500 0.0785 0.183 Uiso 0.505(8) 1 calc PR G 1
H23I H 0.8168 0.2983 0.0415 0.183 Uiso 0.505(8) 1 calc PR G 1
C241 C 0.439(3) 0.2975(19) -0.051(2) 0.056(4) Uani 0.505(8) 1 d PU G 1
H24A H 0.3860 0.2713 -0.0733 0.067 Uiso 0.505(8) 1 calc PR G 1
H24B H 0.4869 0.3112 -0.0773 0.067 Uiso 0.505(8) 1 calc PR G 1
C242 C 0.3819(13) 0.3485(9) -0.0304(11) 0.053(3) Uani 0.505(8) 1 d PU G 1
H24C H 0.4347 0.3776 -0.0131 0.064 Uiso 0.505(8) 1 calc PR G 1
H24D H 0.3411 0.3358 -0.0004 0.064 Uiso 0.505(8) 1 calc PR G 1
C243 C 0.3063(9) 0.3750(5) -0.0810(7) 0.057(3) Uani 0.505(8) 1 d PU G 1
H24E H 0.3476 0.3847 -0.1118 0.068 Uiso 0.505(8) 1 calc PR G 1
H24F H 0.2778 0.4113 -0.0679 0.068 Uiso 0.505(8) 1 calc PR G 1
C244 C 0.2112(6) 0.3360(3) -0.1073(3) 0.0504(17) Uani 0.505(8) 1 d PU G 1
H24G H 0.2382 0.3009 -0.1228 0.076 Uiso 0.505(8) 1 calc PR G 1
H24H H 0.1653 0.3567 -0.1385 0.076 Uiso 0.505(8) 1 calc PR G 1
H24I H 0.1699 0.3258 -0.0772 0.076 Uiso 0.505(8) 1 calc PR G 1
C238 C 0.8260(7) 0.4042(4) -0.0027(4) 0.065(2) Uani 0.495(8) 1 d PU G 2
H23J H 0.8810 0.4239 0.0248 0.097 Uiso 0.495(8) 1 calc PR G 2
H23K H 0.7854 0.4325 -0.0285 0.097 Uiso 0.495(8) 1 calc PR G 2
H23L H 0.8600 0.3767 -0.0255 0.097 Uiso 0.495(8) 1 calc PR G 2
C245 C 0.422(3) 0.297(2) -0.048(2) 0.056(4) Uani 0.495(8) 1 d PU G 2
H24J H 0.4611 0.3139 -0.0771 0.067 Uiso 0.495(8) 1 calc PR G 2
H24K H 0.3721 0.2679 -0.0688 0.067 Uiso 0.495(8) 1 calc PR G 2
C246 C 0.3536(16) 0.3452(10) -0.0276(11) 0.070(5) Uani 0.495(8) 1 d PU G 2
H24L H 0.4003 0.3776 -0.0120 0.084 Uiso 0.495(8) 1 calc PR G 2
H24M H 0.3178 0.3304 0.0037 0.084 Uiso 0.495(8) 1 calc PR G 2
C247 C 0.2662(14) 0.3673(8) -0.0801(8) 0.093(5) Uani 0.495(8) 1 d PU G 2
H24N H 0.3015 0.3828 -0.1113 0.112 Uiso 0.495(8) 1 calc PR G 2
H24O H 0.2193 0.3351 -0.0961 0.112 Uiso 0.495(8) 1 calc PR G 2
C248 C 0.1987(17) 0.4156(8) -0.0565(7) 0.199(11) Uani 0.495(8) 1 d PU G 2
H24P H 0.1781 0.4028 -0.0202 0.298 Uiso 0.495(8) 1 calc PR G 2
H24Q H 0.1344 0.4234 -0.0850 0.298 Uiso 0.495(8) 1 calc PR G 2
H24R H 0.2414 0.4508 -0.0496 0.298 Uiso 0.495(8) 1 calc PR G 2
N3 N -0.0435(3) 0.3340(2) 0.2992(2) 0.0918(13) Uani 1 1 d U . .
C311 C -0.1316(3) 0.3623(2) 0.2584(2) 0.0698(11) Uani 1 1 d U H .
H31A H -0.1717 0.3323 0.2337 0.084 Uiso 1 1 calc R . .
H31B H -0.1814 0.3803 0.2812 0.084 Uiso 1 1 calc R . .
C312 C -0.0959(5) 0.4066(2) 0.2206(3) 0.1006(17) Uani 1 1 d U . .
H31C H -0.0509 0.3887 0.1950 0.121 Uiso 1 1 calc R H .
H31D H -0.0527 0.4361 0.2445 0.121 Uiso 1 1 calc R . .
C313 C -0.1916(6) 0.4343(3) 0.1846(3) 0.1083(19) Uani 1 1 d U H .
H31E H -0.2355 0.4042 0.1622 0.130 Uiso 1 1 calc R . .
H31F H -0.2353 0.4525 0.2107 0.130 Uiso 1 1 calc R . .
C314 C -0.1638(9) 0.4783(3) 0.1441(4) 0.157(3) Uani 1 1 d U . .
H31G H -0.1241 0.5096 0.1661 0.236 Uiso 1 1 calc R H .
H31H H -0.2293 0.4937 0.1210 0.236 Uiso 1 1 calc R . .
H31I H -0.1196 0.4608 0.1185 0.236 Uiso 1 1 calc R . .
C321 C 0.0260(4) 0.3788(3) 0.3363(3) 0.107(2) Uani 1 1 d U H .
H32A H 0.0812 0.3582 0.3637 0.128 Uiso 1 1 calc R . .
H32B H 0.0632 0.4021 0.3106 0.128 Uiso 1 1 calc R . .
C322 C -0.0324(5) 0.4192(4) 0.3705(4) 0.134(3) Uani 1 1 d U . .
H32C H -0.0566 0.3978 0.4024 0.161 Uiso 1 1 calc R H .
H32D H -0.0962 0.4348 0.3451 0.161 Uiso 1 1 calc R . .
C323 C 0.0418(6) 0.4697(4) 0.3961(4) 0.145(3) Uani 1 1 d U H .
H32E H 0.1027 0.4542 0.4239 0.174 Uiso 1 1 calc R . .
H32F H 0.0707 0.4890 0.3645 0.174 Uiso 1 1 calc R . .
C324 C -0.0181(11) 0.5125(6) 0.4261(7) 0.253(8) Uani 1 1 d U . .
H32G H 0.0296 0.5443 0.4409 0.380 Uiso 1 1 calc R H .
H32H H -0.0441 0.4937 0.4584 0.380 Uiso 1 1 calc R . .
H32I H -0.0787 0.5275 0.3987 0.380 Uiso 1 1 calc R . .
C331 C -0.0994(11) 0.3013(6) 0.3417(8) 0.077(3) Uani 0.515(10) 1 d PU H 1
H33A H -0.1503 0.2740 0.3194 0.092 Uiso 0.515(10) 1 calc PR H 1
H33B H -0.1418 0.3293 0.3602 0.092 Uiso 0.515(10) 1 calc PR H 1
C332 C -0.0282(15) 0.2677(9) 0.3897(9) 0.134(6) Uani 0.515(10) 1 d PU H 1
H33C H 0.0195 0.2949 0.4143 0.160 Uiso 0.515(10) 1 calc PR H 1
H33D H 0.0172 0.2408 0.3719 0.160 Uiso 0.515(10) 1 calc PR H 1
C333 C -0.093(2) 0.2330(13) 0.4284(12) 0.159(9) Uani 0.515(10) 1 d PU H 1
H33E H -0.1607 0.2529 0.4305 0.191 Uiso 0.515(10) 1 calc PR H 1
H33F H -0.0514 0.2299 0.4681 0.191 Uiso 0.515(10) 1 calc PR H 1
C334 C -0.1166(19) 0.1685(12) 0.4002(12) 0.242(12) Uani 0.515(10) 1 d PU H 1
H33G H -0.1612 0.1469 0.4229 0.363 Uiso 0.515(10) 1 calc PR H 1
H33H H -0.0490 0.1481 0.4008 0.363 Uiso 0.515(10) 1 calc PR H 1
H33I H -0.1539 0.1721 0.3602 0.363 Uiso 0.515(10) 1 calc PR H 1
C341 C 0.0395(8) 0.3010(5) 0.2790(6) 0.083(3) Uani 0.515(10) 1 d PU H 1
H34A H 0.0905 0.2863 0.3126 0.099 Uiso 0.515(10) 1 calc PR H 1
H34B H 0.0792 0.3261 0.2560 0.099 Uiso 0.515(10) 1 calc PR H 1
C342 C -0.0087(8) 0.2508(5) 0.2420(6) 0.071(3) Uani 0.515(10) 1 d PU H 1
H34C H 0.0382 0.2169 0.2511 0.085 Uiso 0.515(10) 1 calc PR H 1
H34D H -0.0786 0.2413 0.2527 0.085 Uiso 0.515(10) 1 calc PR H 1
C343 C -0.0242(11) 0.2617(6) 0.1787(6) 0.092(4) Uani 0.515(10) 1 d PU H 1
H34E H 0.0443 0.2750 0.1688 0.111 Uiso 0.515(10) 1 calc PR H 1
H34F H -0.0765 0.2933 0.1693 0.111 Uiso 0.515(10) 1 calc PR H 1
C344 C -0.0638(10) 0.2086(6) 0.1398(5) 0.087(3) Uani 0.515(10) 1 d PU H 1
H34G H -0.0176 0.1755 0.1519 0.131 Uiso 0.515(10) 1 calc PR H 1
H34H H -0.0613 0.2178 0.0993 0.131 Uiso 0.515(10) 1 calc PR H 1
H34I H -0.1373 0.1993 0.1439 0.131 Uiso 0.515(10) 1 calc PR H 1
C335 C -0.0936(17) 0.2864(9) 0.3263(11) 0.098(4) Uani 0.485(10) 1 d PU H 2
H33J H -0.1329 0.2616 0.2955 0.117 Uiso 0.485(10) 1 calc PR H 2
H33K H -0.1461 0.3026 0.3485 0.117 Uiso 0.485(10) 1 calc PR H 2
C336 C -0.0154(15) 0.2501(7) 0.3659(9) 0.121(5) Uani 0.485(10) 1 d PU H 2
H33L H 0.0146 0.2206 0.3428 0.145 Uiso 0.485(10) 1 calc PR H 2
H33M H 0.0442 0.2747 0.3848 0.145 Uiso 0.485(10) 1 calc PR H 2
C337 C -0.0624(19) 0.2227(10) 0.4088(11) 0.120(5) Uani 0.485(10) 1 d PU H 2
H33N H -0.0137 0.1917 0.4260 0.144 Uiso 0.485(10) 1 calc PR H 2
H33O H -0.1291 0.2041 0.3895 0.144 Uiso 0.485(10) 1 calc PR H 2
C338 C -0.0912(13) 0.2629(7) 0.4621(7) 0.105(4) Uani 0.485(10) 1 d PU H 2
H33P H -0.1254 0.2391 0.4882 0.157 Uiso 0.485(10) 1 calc PR H 2
H33Q H -0.1398 0.2938 0.4462 0.157 Uiso 0.485(10) 1 calc PR H 2
H33R H -0.0254 0.2796 0.4837 0.157 Uiso 0.485(10) 1 calc PR H 2
C345 C 0.0186(9) 0.2959(7) 0.2534(7) 0.104(4) Uani 0.485(10) 1 d PU H 2
H34J H 0.0505 0.3245 0.2301 0.125 Uiso 0.485(10) 1 calc PR H 2
H34K H 0.0790 0.2760 0.2777 0.125 Uiso 0.485(10) 1 calc PR H 2
C346 C -0.0362(11) 0.2510(6) 0.2105(7) 0.077(3) Uani 0.485(10) 1 d PU H 2
H34L H -0.0457 0.2151 0.2318 0.092 Uiso 0.485(10) 1 calc PR H 2
H34M H -0.1080 0.2653 0.1932 0.092 Uiso 0.485(10) 1 calc PR H 2
C347 C 0.0241(8) 0.2377(5) 0.1635(5) 0.076(3) Uani 0.485(10) 1 d PU H 2
H34N H 0.0967 0.2246 0.1807 0.091 Uiso 0.485(10) 1 calc PR H 2
H34O H 0.0314 0.2733 0.1413 0.091 Uiso 0.485(10) 1 calc PR H 2
C348 C -0.0299(11) 0.1917(6) 0.1227(7) 0.098(4) Uani 0.485(10) 1 d PU H 2
H34P H -0.0758 0.1681 0.1427 0.147 Uiso 0.485(10) 1 calc PR H 2
H34Q H 0.0245 0.1674 0.1099 0.147 Uiso 0.485(10) 1 calc PR H 2
H34R H -0.0731 0.2101 0.0889 0.147 Uiso 0.485(10) 1 calc PR H 2

loop_
_atom_site_aniso_label
_atom_site_aniso_U_11
_atom_site_aniso_U_22
_atom_site_aniso_U_33
_atom_site_aniso_U_23
_atom_site_aniso_U_13
_atom_site_aniso_U_12
P1 0.0396(4) 0.0286(3) 0.0348(3) -0.0045(2) 0.0124(3) 0.0030(3)
P2 0.0302(3) 0.0261(3) 0.0451(4) -0.0087(3) 0.0125(3) -0.0018(2)
P3 0.0614(5) 0.0315(3) 0.0368(4) -0.0004(3) 0.0128(3) 0.0128(3)
Mo1 0.02746(14) 0.03221(17) 0.0433(2) -0.00653(15) 0.01151(13) -0.00058(11)
O1M 0.054(3) 0.054(3) 0.050(3) 0.002(2) 0.011(2) -0.0096(18)
O2M 0.0330(12) 0.0410(13) 0.0633(18) -0.0132(12) 0.0116(12) -0.0053(10)
Cl1 0.0395(5) 0.0403(5) 0.0650(7) -0.0065(4) 0.0066(4) 0.0083(4)
P4 0.0503(9) 0.0251(6) 0.0433(6) -0.0081(4) 0.0218(6) 0.0010(4)
O1 0.0375(11) 0.0279(10) 0.0339(12) 0.0005(8) 0.0140(9) 0.0007(8)
O2 0.0288(14) 0.026(2) 0.036(3) -0.0073(16) 0.0094(17) 0.0016(13)
O3 0.0438(12) 0.0268(10) 0.0337(11) -0.0041(8) 0.0032(9) 0.0022(8)
O12 0.0299(19) 0.0304(12) 0.041(3) -0.007(2) 0.010(2) 0.0016(11)
O23 0.050(3) 0.026(2) 0.041(2) 0.0042(13) 0.0188(16) 0.0009(15)
O14 0.0397(13) 0.0226(9) 0.0305(11) -0.0006(7) 0.0133(10) 0.0011(9)
O34 0.068(2) 0.0238(11) 0.0386(13) 0.0039(9) 0.0274(16) 0.0102(13)
O11 0.0501(18) 0.0443(14) 0.0339(13) 0.0052(10) 0.0073(14) 0.0160(15)
O22 0.0356(18) 0.030(2) 0.060(3) -0.0226(16) 0.0126(16) -0.0121(13)
O33 0.078(2) 0.0362(13) 0.0414(14) 0.0111(11) 0.0150(15) 0.0148(14)
O43 0.077(3) 0.0274(15) 0.0395(18) -0.0064(12) 0.025(3) 0.002(2)
O44 0.0449(12) 0.068(2) 0.076(2) 0.0027(17) 0.0324(13) 0.0035(13)
Mo1A 0.0257(8) 0.0415(12) 0.069(2) -0.0169(13) 0.0057(8) 0.0047(7)
Cl1A 0.032(3) 0.062(5) 0.051(4) -0.014(3) 0.017(3) 0.003(3)
O1N 0.0395(5) 0.0403(5) 0.0650(7) -0.0065(4) 0.0066(4) 0.0083(4)
O2N 0.038(7) 0.076(11) 0.086(10) -0.045(9) 0.006(7) 0.001(6)
P4A 0.0503(9) 0.0251(6) 0.0433(6) -0.0081(4) 0.0218(6) 0.0010(4)
O1A 0.033(5) 0.026(5) 0.069(9) -0.017(5) 0.017(5) -0.004(4)
O2A 0.035(5) 0.023(8) 0.035(10) 0.001(7) 0.004(6) 0.005(5)
O3A 0.049(6) 0.072(9) 0.044(6) -0.016(6) -0.002(5) 0.014(6)
O12A 0.024(8) 0.033(5) 0.023(9) 0.000(6) 0.009(8) 0.003(5)
O23A 0.035(8) 0.009(7) 0.044(6) 0.007(5) 0.007(5) -0.002(6)
O14A 0.047(7) 0.034(6) 0.033(5) -0.002(4) 0.017(5) 0.011(6)
O34A 0.038(7) 0.042(6) 0.045(8) -0.011(5) 0.005(7) 0.002(5)
O11A 0.068(12) 0.036(7) 0.043(8) 0.010(5) 0.020(9) 0.011(9)
O22A 0.049(9) 0.037(9) 0.075(13) -0.041(9) 0.020(10) -0.013(8)
O33A 0.124(18) 0.058(9) 0.043(8) 0.018(7) 0.022(10) 0.035(12)
O43A 0.058(14) 0.030(6) 0.027(7) 0.001(5) 0.015(10) -0.007(8)
O44A 0.049(7) 0.042(8) 0.090(12) -0.005(8) 0.032(8) -0.008(6)
C1S 0.070(3) 0.147(5) 0.079(3) -0.016(3) 0.006(3) -0.012(3)
Cl1S 0.157(9) 0.253(10) 0.50(2) -0.005(13) -0.101(13) 0.059(9)
Cl2S 0.333(19) 0.276(12) 0.207(12) -0.055(9) 0.013(10) -0.102(12)
Cl1P 0.078(2) 0.151(3) 0.104(3) -0.043(2) -0.0198(16) 0.039(2)
Cl2P 0.093(3) 0.129(3) 0.0574(18) -0.0274(15) 0.0032(13) -0.0307(19)
N1 0.0750(19) 0.0260(11) 0.0642(17) -0.0045(11) 0.0154(15) -0.0150(12)
C111 0.070(2) 0.0301(14) 0.065(2) -0.0088(13) 0.0080(18) -0.0096(14)
C112 0.136(4) 0.0368(18) 0.060(2) -0.0106(16) -0.013(3) 0.010(2)
C113 0.103(4) 0.049(2) 0.068(3) -0.0169(19) -0.002(2) 0.009(2)
C114 0.108(4) 0.062(2) 0.071(3) 0.020(2) 0.036(3) 0.013(2)
C121 0.090(3) 0.0330(15) 0.063(2) 0.0012(14) 0.018(2) -0.0204(16)
C122 0.148(5) 0.045(2) 0.060(2) 0.0001(18) 0.016(3) -0.031(3)
C123 0.154(5) 0.044(2) 0.055(2) 0.0006(17) 0.019(3) -0.025(3)
C124 0.152(5) 0.075(3) 0.090(4) 0.009(3) 0.038(4) 0.006(4)
C131 0.080(3) 0.0314(15) 0.080(3) -0.0080(16) 0.020(2) -0.0105(15)
C132 0.080(3) 0.046(2) 0.131(5) -0.008(2) 0.019(3) -0.003(2)
C133 0.099(4) 0.070(3) 0.165(6) 0.013(4) 0.052(4) 0.019(3)
C134 0.105(5) 0.195(10) 0.241(11) 0.098(9) 0.065(6) 0.051(6)
C141 0.086(3) 0.0360(15) 0.056(2) 0.0017(14) 0.0119(19) -0.0241(16)
C142 0.078(3) 0.050(2) 0.090(3) 0.017(2) -0.004(2) -0.0216(19)
C143 0.095(4) 0.091(4) 0.148(6) 0.020(4) 0.008(4) -0.040(3)
C144 0.097(7) 0.164(17) 0.39(3) 0.018(19) 0.023(16) -0.012(8)
C148 0.058(7) 0.078(9) 0.192(14) -0.032(9) -0.025(9) -0.026(6)
N2 0.093(2) 0.0493(15) 0.0323(13) 0.0023(11) 0.0158(14) 0.0027(14)
C211 0.086(3) 0.0478(18) 0.0396(17) -0.0002(13) 0.0177(17) -0.0013(17)
C212 0.104(4) 0.059(2) 0.056(2) 0.0097(18) 0.024(2) 0.013(2)
C213 0.074(3) 0.059(2) 0.091(3) -0.014(2) 0.010(2) -0.003(2)
C214 0.107(5) 0.077(3) 0.134(5) 0.016(3) 0.033(4) 0.022(3)
C221 0.106(3) 0.060(2) 0.0440(19) 0.0081(16) 0.029(2) 0.008(2)
C222 0.114(4) 0.069(3) 0.082(3) 0.006(2) 0.049(3) -0.003(3)
C223 0.128(5) 0.100(4) 0.137(6) 0.031(4) 0.074(5) -0.003(4)
C224 0.181(9) 0.149(8) 0.258(12) 0.019(8) 0.118(9) -0.056(7)
C231 0.104(3) 0.056(2) 0.0302(15) -0.0040(14) 0.0095(17) 0.0000(19)
C232 0.109(3) 0.053(2) 0.045(2) -0.0010(16) 0.013(2) -0.006(2)
C233 0.116(4) 0.068(3) 0.067(3) -0.009(2) 0.010(3) -0.011(3)
C234 0.135(12) 0.096(9) 0.121(11) 0.001(8) -0.015(8) -0.004(8)
C241 0.083(9) 0.053(2) 0.034(3) 0.002(2) 0.015(6) 0.002(5)
C242 0.060(6) 0.050(4) 0.052(6) 0.000(4) 0.016(5) -0.006(4)
C243 0.065(6) 0.035(3) 0.072(6) 0.010(3) 0.015(5) -0.003(3)
C244 0.053(4) 0.047(4) 0.049(4) 0.005(3) 0.003(3) 0.005(3)
C238 0.076(5) 0.058(5) 0.060(5) -0.007(4) 0.010(4) -0.020(4)
C245 0.083(9) 0.053(2) 0.034(3) 0.002(2) 0.015(6) 0.002(5)
C246 0.108(12) 0.062(7) 0.044(5) 0.009(5) 0.022(9) 0.019(8)
C247 0.115(13) 0.104(11) 0.063(7) 0.032(8) 0.022(9) 0.036(9)
C248 0.23(2) 0.26(2) 0.110(12) 0.036(13) 0.025(13) 0.164(18)
N3 0.0344(17) 0.100(3) 0.143(4) -0.016(2) 0.021(2) 0.0022(18)
C311 0.0456(19) 0.078(3) 0.090(3) -0.030(2) 0.0240(19) -0.0017(18)
C312 0.092(4) 0.079(3) 0.143(5) -0.032(3) 0.053(3) -0.018(3)
C313 0.127(5) 0.078(4) 0.121(5) -0.019(3) 0.025(4) -0.031(3)
C314 0.215(10) 0.072(4) 0.195(8) -0.009(4) 0.065(7) -0.046(5)
C321 0.040(2) 0.117(4) 0.158(6) -0.026(4) 0.002(3) -0.009(2)
C322 0.064(3) 0.186(7) 0.154(6) -0.068(5) 0.023(4) -0.041(4)
C323 0.085(4) 0.190(8) 0.154(7) -0.088(6) 0.002(4) -0.037(5)
C324 0.210(12) 0.267(14) 0.299(16) -0.171(13) 0.090(11) -0.084(10)
C331 0.037(4) 0.065(7) 0.122(9) -0.008(5) -0.003(4) -0.004(4)
C332 0.082(9) 0.146(12) 0.156(13) 0.027(9) -0.026(8) -0.015(9)
C333 0.131(17) 0.180(16) 0.159(19) 0.059(12) 0.005(14) 0.003(16)
C334 0.19(2) 0.27(2) 0.28(3) -0.040(19) 0.089(19) -0.144(19)
C341 0.024(4) 0.087(6) 0.133(9) -0.036(6) 0.004(5) -0.002(3)
C342 0.038(4) 0.075(5) 0.102(7) -0.017(5) 0.020(5) 0.013(4)
C343 0.082(7) 0.104(8) 0.101(7) -0.036(6) 0.041(6) -0.039(6)
C344 0.082(7) 0.093(8) 0.096(7) -0.028(6) 0.041(6) -0.002(6)
C335 0.067(7) 0.101(9) 0.120(11) -0.008(7) 0.002(7) 0.023(6)
C336 0.082(8) 0.160(12) 0.120(11) 0.012(8) 0.016(8) 0.059(8)
C337 0.090(11) 0.117(11) 0.149(12) 0.018(7) 0.006(9) 0.023(8)
C338 0.078(8) 0.115(11) 0.121(11) 0.019(8) 0.016(8) 0.006(8)
C345 0.021(5) 0.161(11) 0.130(10) -0.055(8) 0.009(5) 0.008(5)
C346 0.053(6) 0.092(7) 0.090(9) -0.005(6) 0.021(6) 0.007(5)
C347 0.057(5) 0.087(7) 0.087(7) -0.013(5) 0.019(5) 0.002(5)
C348 0.077(8) 0.093(8) 0.118(10) -0.039(7) 0.001(7) 0.021(6)

loop_
_atom_type_symbol
_atom_type_description
_atom_type_scat_dispersion_real
_atom_type_scat_dispersion_imag
_atom_type_scat_source
C C 0.0033 0.0016 'International Tables Vol C Tables 4.2.6.8 and 6.1.1.4'
H H 0.0000 0.0000 'International Tables Vol C Tables 4.2.6.8 and 6.1.1.4'
N N 0.0061 0.0033 'International Tables Vol C Tables 4.2.6.8 and 6.1.1.4'
O O 0.0106 0.0060 'International Tables Vol C Tables 4.2.6.8 and 6.1.1.4'
P P 0.1023 0.0942 'International Tables Vol C Tables 4.2.6.8 and 6.1.1.4'
Cl Cl 0.1484 0.1585 'International Tables Vol C Tables 4.2.6.8 and 6.1.1.4'
Mo Mo -1.6832 0.6857 'International Tables Vol C Tables 4.2.6.8 and 6.1.1.4'

loop_
_geom_angle_atom_site_label_1
_geom_angle_atom_site_label_2
_geom_angle_atom_site_label_3
_geom_angle
O11A P1 O11 26.5(10)
O11A P1 O1 89.5(10)
O11 P1 O1 114.17(16)
O11A P1 O14 113.2(10)
O11 P1 O14 112.33(16)
O1 P1 O14 105.92(14)
O11A P1 O12A 121.6(17)
O11 P1 O12A 104.8(16)
O1 P1 O12A 101.3(15)
O14 P1 O12A 118.1(11)
O11A P1 O12 129.9(11)
O11 P1 O12 109.3(3)
O1 P1 O12 108.8(3)
O14 P1 O12 106.0(2)
O12A P1 O12 12.5(11)
O11A P1 O14A 114.2(10)
O11 P1 O14A 100.7(5)
O1 P1 O14A 132.5(6)
O14 P1 O14A 27.7(6)
O12A P1 O14A 99.7(12)
O12 P1 O14A 87.4(6)
O11A P1 O1A 121.4(11)
O11 P1 O1A 147.9(5)
O1 P1 O1A 38.7(5)
O14 P1 O1A 73.3(5)
O12A P1 O1A 98.9(18)
O12 P1 O1A 98.5(5)
O14A P1 O1A 96.1(7)
O22A P2 O23A 103(3)
O22A P2 O22 6(2)
O23A P2 O22 108.7(12)
O22A P2 O2A 124(3)
O23A P2 O2A 107.1(18)
O22 P2 O2A 119.1(17)
O22A P2 O2 125(2)
O23A P2 O2 117.4(12)
O22 P2 O2 119.1(4)
O2A P2 O2 13.2(13)
O22A P2 O12 108(2)
O23A P2 O12 91.0(10)
O22 P2 O12 109.7(4)
O2A P2 O12 117.2(14)
O2 P2 O12 107.2(3)
O22A P2 O23 105(2)
O23A P2 O23 12.4(11)
O22 P2 O23 109.4(3)
O2A P2 O23 96.7(13)
O2 P2 O23 108.1(3)
O12 P2 O23 102.1(3)
O22A P2 O12A 108(3)
O23A P2 O12A 102.6(14)
O22 P2 O12A 108.7(18)
O2A P2 O12A 109(2)
O2 P2 O12A 98.1(15)
O12 P2 O12A 12.2(11)
O23 P2 O12A 113.3(11)
O3A P3 O34A 125.1(11)
O3A P3 O33 79.0(8)
O34A P3 O33 113.2(8)
O3A P3 O3 46.5(9)
O34A P3 O3 85.6(8)
O33 P3 O3 118.27(18)
O3A P3 O34 149.6(9)
O34A P3 O34 24.5(7)
O33 P3 O34 109.31(17)
O3 P3 O34 107.77(14)
O3A P3 O23 101.2(7)
O34A P3 O23 120.2(7)
O33 P3 O23 110.8(2)
O3 P3 O23 106.8(2)
O34 P3 O23 102.7(2)
O3A P3 O33A 108.4(12)
O34A P3 O33A 107.2(10)
O33 P3 O33A 33.9(9)
O3 P3 O33A 152.0(9)
O34 P3 O33A 90.9(7)
O23 P3 O33A 88.5(9)
O3A P3 O23A 107.3(13)
O34A P3 O23A 109.1(11)
O33 P3 O23A 121.3(8)
O3 P3 O23A 103.5(10)
O34 P3 O23A 93.4(10)
O23 P3 O23A 11.7(8)
O33A P3 O23A 95.8(13)
O2M Mo1 O1M 102.9(2)
O2M Mo1 O1 95.36(12)
O1M Mo1 O1 94.3(3)
O2M Mo1 O3 88.37(12)
O1M Mo1 O3 168.7(2)
O1 Mo1 O3 84.10(9)
O2M Mo1 O2 166.89(19)
O1M Mo1 O2 89.8(2)
O1 Mo1 O2 80.55(16)
O3 Mo1 O2 78.85(16)
O2M Mo1 Cl1 97.16(11)
O1M Mo1 Cl1 93.9(2)
O1 Mo1 Cl1 163.13(7)
O3 Mo1 Cl1 84.99(7)
O2 Mo1 Cl1 84.75(15)
O44 P4 O43 120.3(3)
O44 P4 O34 112.0(2)
O43 P4 O34 108.3(3)
O44 P4 O14 108.6(2)
O43 P4 O14 105.2(2)
O34 P4 O14 100.30(16)
P1 O1 Mo1 135.09(14)
P2 O2 Mo1 130.2(4)
P3 O3 Mo1 145.51(14)
P2 O12 P1 131.5(6)
P3 O23 P2 126.8(4)
P1 O14 P4 133.26(17)
P3 O34 P4 139.6(2)
O2N Mo1A O1N 94.6(9)
O2N Mo1A O3A 92.0(10)
O1N Mo1A O3A 107.8(8)
O2N Mo1A O2A 164.5(13)
O1N Mo1A O2A 99.9(13)
O3A Mo1A O2A 78.3(11)
O2N Mo1A O1A 88.1(7)
O1N Mo1A O1A 166.6(8)
O3A Mo1A O1A 85.2(6)
O2A Mo1A O1A 79.2(11)
O2N Mo1A Cl1A 98.5(9)
O1N Mo1A Cl1A 78.7(8)
O3A Mo1A Cl1A 167.3(5)
O2A Mo1A Cl1A 89.9(10)
O1A Mo1A Cl1A 87.9(6)
O43A P4A O14A 130.1(17)
O43A P4A O34A 102.1(17)
O14A P4A O34A 101.3(11)
O43A P4A O44A 126.1(15)
O14A P4A O44A 96.6(11)
O34A P4A O44A 91.2(10)
P1 O1A Mo1A 145.5(7)
P2 O2A Mo1A 129(3)
P3 O3A Mo1A 126.9(11)
P1 O12A P2 133(3)
P2 O23A P3 128(2)
P4A O14A P1 148.0(12)
P3 O34A P4A 145.1(13)
Cl2S C1S Cl1P 118.4(8)
Cl2S C1S Cl2P 5.7(8)
Cl1P C1S Cl2P 114.7(4)
Cl2S C1S Cl1S 108.5(8)
Cl1P C1S Cl1S 15.7(11)
Cl2P C1S Cl1S 103.9(8)
C131 N1 C141 105.2(3)
C131 N1 C111 110.9(3)
C141 N1 C111 111.2(3)
C131 N1 C121 111.5(3)
C141 N1 C121 110.8(3)
C111 N1 C121 107.2(2)
C112 C111 N1 115.0(3)
C111 C112 C113 111.6(3)
C114 C113 C112 114.5(4)
C122 C121 N1 115.1(3)
C123 C122 C121 112.5(3)
C122 C123 C124 111.7(5)
N1 C131 C132 115.4(3)
C131 C132 C133 108.5(4)
C134 C133 C132 112.4(6)
C142 C141 N1 114.7(3)
C141 C142 C143 109.9(4)
C144 C143 C148 83.4(13)
C144 C143 C142 113.7(9)
C148 C143 C142 113.2(8)
C241 N2 C231 109(2)
C241 N2 C221 115.6(17)
C231 N2 C221 106.6(3)
C241 N2 C211 103.4(17)
C231 N2 C211 110.9(3)
C221 N2 C211 111.0(3)
C241 N2 C245 9(3)
C231 N2 C245 113.3(19)
C221 N2 C245 106.7(17)
C211 N2 C245 108.4(17)
C212 C211 N2 115.1(3)
C213 C212 C211 109.0(4)
C212 C213 C214 113.3(5)
C222 C221 N2 115.5(3)
C221 C222 C223 108.7(5)
C224 C223 C222 112.6(7)
N2 C231 C232 115.5(3)
C233 C232 C231 110.9(4)
C234 C233 C232 110.6(7)
C234 C233 C238 103.7(9)
C232 C233 C238 114.2(5)
N2 C241 C242 112(3)
C241 C242 C243 110(2)
C242 C243 C244 114.7(10)
C246 C245 N2 118(3)
C245 C246 C247 110(2)
C248 C247 C246 107.9(16)
C341 N3 C335 97.9(10)
C341 N3 C311 122.1(7)
C335 N3 C311 105.9(10)
C341 N3 C331 113.5(9)
C335 N3 C331 19.7(9)
C311 N3 C331 104.8(7)
C341 N3 C321 99.4(5)
C335 N3 C321 121.0(10)
C311 N3 C321 111.0(4)
C331 N3 C321 104.8(6)
C341 N3 C345 21.3(6)
C335 N3 C345 99.5(10)
C311 N3 C345 101.8(6)
C331 N3 C345 118.6(9)
C321 N3 C345 115.4(6)
C312 C311 N3 114.6(4)
C311 C312 C313 109.4(5)
C314 C313 C312 113.4(7)
C322 C321 N3 115.8(4)
C321 C322 C323 110.6(5)
C324 C323 C322 110.9(7)
N3 C331 C332 116.8(11)
C331 C332 C333 112.9(16)
C332 C333 C334 109(2)
N3 C341 C342 110.3(7)
C343 C342 C341 114.3(11)
C342 C343 C344 115.0(12)
N3 C335 C336 113.6(15)
C337 C336 C335 112.3(16)
C336 C337 C338 117.5(17)
C346 C345 N3 124.3(9)
C347 C346 C345 113.3(11)
C346 C347 C348 112.4(11)

loop_
_geom_bond_atom_site_label_1
_geom_bond_atom_site_label_2
_geom_bond_distance
P1 O11A 1.240(17)
P1 O11 1.494(3)
P1 O1 1.520(2)
P1 O14 1.549(2)
P1 O12A 1.56(5)
P1 O12 1.609(8)
P1 O14A 1.679(13)
P1 O1A 1.688(14)
P2 O22A 1.18(3)
P2 O23A 1.43(3)
P2 O22 1.496(3)
P2 O2A 1.51(4)
P2 O2 1.511(6)
P2 O12 1.605(7)
P2 O23 1.639(5)
P2 O12A 1.64(4)
P3 O3A 1.297(16)
P3 O34A 1.405(18)
P3 O33 1.454(3)
P3 O3 1.521(3)
P3 O34 1.579(3)
P3 O23 1.586(6)
P3 O33A 1.721(17)
P3 O23A 1.77(3)
Mo1 O2M 1.694(3)
Mo1 O1M 1.780(6)
Mo1 O1 2.025(2)
Mo1 O3 2.157(2)
Mo1 O2 2.166(7)
Mo1 Cl1 2.3841(12)
P4 O44 1.442(4)
P4 O43 1.470(5)
P4 O34 1.593(3)
P4 O14 1.666(3)
Mo1A O2N 1.685(17)
Mo1A O1N 1.870(19)
Mo1A O3A 2.051(19)
Mo1A O2A 2.14(4)
Mo1A O1A 2.174(13)
Mo1A Cl1A 2.247(15)
P4A O43A 1.39(3)
P4A O14A 1.451(19)
P4A O34A 1.74(2)
P4A O44A 1.869(18)
C1S Cl2S 1.657(12)
C1S Cl1P 1.724(8)
C1S Cl2P 1.755(7)
C1S Cl1S 1.759(13)
N1 C131 1.509(5)
N1 C141 1.520(5)
N1 C111 1.526(4)
N1 C121 1.541(5)
C111 C112 1.521(6)
C112 C113 1.523(5)
C113 C114 1.509(7)
C121 C122 1.539(6)
C122 C123 1.515(6)
C123 C124 1.547(9)
C131 C132 1.509(6)
C132 C133 1.542(7)
C133 C134 1.472(10)
C141 C142 1.504(7)
C142 C143 1.525(7)
C143 C144 1.236(12)
C143 C148 1.520(17)
N2 C241 1.49(4)
N2 C231 1.513(5)
N2 C221 1.528(5)
N2 C211 1.537(5)
N2 C245 1.55(4)
C211 C212 1.507(6)
C212 C213 1.506(6)
C213 C214 1.511(7)
C221 C222 1.512(7)
C222 C223 1.537(7)
C223 C224 1.492(11)
C231 C232 1.536(6)
C232 C233 1.514(7)
C233 C234 1.317(10)
C233 C238 1.649(10)
C241 C242 1.51(4)
C242 C243 1.52(2)
C243 C244 1.553(13)
C245 C246 1.54(4)
C246 C247 1.59(3)
C247 C248 1.57(2)
N3 C341 1.450(11)
N3 C335 1.47(2)
N3 C311 1.495(6)
N3 C331 1.522(17)
N3 C321 1.535(7)
N3 C345 1.691(15)
C311 C312 1.483(8)
C312 C313 1.501(9)
C313 C314 1.480(9)
C321 C322 1.511(9)
C322 C323 1.560(9)
C323 C324 1.502(13)
C331 C332 1.53(3)
C332 C333 1.55(3)
C333 C334 1.65(4)
C341 C342 1.519(14)
C342 C343 1.486(18)
C343 C344 1.565(15)
C335 C336 1.50(3)
C336 C337 1.41(3)
C337 C338 1.65(3)
C345 C346 1.531(18)
C346 C347 1.481(16)
C347 C348 1.519(16)
